data_1502167
loop_
_publ_author_name
'Xu, Tao'
'Li, Chuang-chuang'
'Yang, Zhen'

_publ_section_title
;
 A concise approach for the total synthesis of pseudolaric acid A.
;
_journal_issue 10
_journal_name_full 'Organic letters'
_journal_page_first 2630
_journal_page_last 2633
_journal_paper_doi 10.1021/ol200741j
_journal_volume 13
_journal_year 2011
_chemical_formula_sum 'C18 H34 O3 Si'
_chemical_formula_weight 326.54
_chemical_name_systematic
; 
 ? 
;
_space_group_IT_number 15
_symmetry_cell_setting monoclinic
_symmetry_space_group_name_Hall '-C 2yc'
_symmetry_space_group_name_H-M 'C 1 2/c 1'
_atom_sites_solution_hydrogens geom
_atom_sites_solution_primary direct
_atom_sites_solution_secondary difmap
_audit_creation_method SHELXL-97
_cell_angle_alpha 90.00
_cell_angle_beta 99.86(3)
_cell_angle_gamma 90.00
_cell_formula_units_Z 8
_cell_length_a 25.618(5)
_cell_length_b 11.614(2)
_cell_length_c 13.245(3)
_cell_measurement_temperature 293(2)
_cell_measurement_theta_max 27.48
_cell_measurement_theta_min 2.39
_cell_volume 3882.5(14)
_computing_cell_refinement Rapid-AUTO
_computing_data_collection 'Rapid-AUTO (Rigaku,2000)'
_computing_data_reduction 'CrystalStructure (Rigaku/MSC,2000)'
_computing_molecular_graphics 'Siemens SHELXTL V4.2,(Sheldrick,1990)'
_computing_publication_material SHELXL-97,(Sheldrick,1997)
_computing_structure_refinement SHELXL-97,(Sheldrick,1997)
_computing_structure_solution SHELXS-97,(Sheldrick,1997)
_diffrn_ambient_temperature 293(2)
_diffrn_detector_area_resol_mean 10.00
_diffrn_measured_fraction_theta_full 0.998
_diffrn_measured_fraction_theta_max 0.998
_diffrn_measurement_device_type 'Rigaku RAXIS RAPID IP'
_diffrn_measurement_method \W
_diffrn_radiation_monochromator graphite
_diffrn_radiation_source 'fine-focus sealed tube'
_diffrn_radiation_type MoK\a
_diffrn_radiation_wavelength 0.71073
_diffrn_reflns_av_R_equivalents 0.0415
_diffrn_reflns_av_sigmaI/netI 0.0846
_diffrn_reflns_limit_h_max 33
_diffrn_reflns_limit_h_min -33
_diffrn_reflns_limit_k_max 15
_diffrn_reflns_limit_k_min -14
_diffrn_reflns_limit_l_max 17
_diffrn_reflns_limit_l_min -17
_diffrn_reflns_number 8364
_diffrn_reflns_theta_full 27.48
_diffrn_reflns_theta_max 27.48
_diffrn_reflns_theta_min 2.39
_diffrn_standards_decay_% 0
_diffrn_standards_interval_count 0
_diffrn_standards_interval_time 0
_diffrn_standards_number 0
_exptl_absorpt_coefficient_mu 0.131
_exptl_absorpt_correction_T_max 0.9743
_exptl_absorpt_correction_T_min 0.9618
_exptl_absorpt_correction_type empirical
_exptl_absorpt_process_details
; 
                                  HIGASHI, T. (1995). Abscor-Empirical 
                                  Absorption Correction based on Fourier 
                                  Series Approximation. 
                                  Rigaku Corporation,Tokyo,Japan. 
;
_exptl_crystal_density_diffrn 1.117
_exptl_crystal_density_method 'not measured'
_exptl_crystal_F_000 1440
_exptl_crystal_size_max 0.30
_exptl_crystal_size_mid 0.30
_exptl_crystal_size_min 0.20
_refine_diff_density_max 0.302
_refine_diff_density_min -0.217
_refine_diff_density_rms 0.048
_refine_ls_extinction_coef 0.0079(4)
_refine_ls_extinction_expression Fc^*^=kFc[1+0.001xFc^2^\l^3^/sin(2\q)]^-1/4^
_refine_ls_extinction_method SHELXL
_refine_ls_goodness_of_fit_ref 1.017
_refine_ls_hydrogen_treatment none
_refine_ls_matrix_type full
_refine_ls_number_parameters 207
_refine_ls_number_reflns 4444
_refine_ls_number_restraints 0
_refine_ls_restrained_S_all 1.017
_refine_ls_R_factor_all 0.0780
_refine_ls_R_factor_gt 0.0458
_refine_ls_shift/su_max 0.002
_refine_ls_shift/su_mean 0.000
_refine_ls_structure_factor_coef Fsqd
_refine_ls_weighting_details 'calc w=1/[\s^2^(Fo^2^)+(0.0300P)^2^+0.0000P] where P=(Fo^2^+2Fc^2^)/3'
_refine_ls_weighting_scheme calc
_refine_ls_wR_factor_gt 0.0953
_refine_ls_wR_factor_ref 0.0992
_reflns_number_gt 2483
_reflns_number_total 4444
_reflns_threshold_expression >2sigma(I)
_cod_data_source_file ol200741j_si_002.cif
_cod_data_source_block xt0
_cod_depositor_comments
;
The following automatic conversions were performed:

'_exptl_absorpt_correction_type' value 'Empirical' changed to
'empirical' according to
/home/saulius/struct/CIF-dictionaries/cif_core.dic dictionary named
'cif_core.dic' version 2.4.1 from 2010-06-29.

Automatic conversion script
Id: cif_fix_values 1715 2011-07-08 13:25:40Z adriana 
;
_cod_original_cell_volume 3882.7(13)
_cod_original_sg_symbol_H-M C2/c
_cod_database_code 1502167

loop_
_symmetry_equiv_pos_as_xyz
'x, y, z'
'-x, y, -z+1/2'
'x+1/2, y+1/2, z'
'-x+1/2, y+1/2, -z+1/2'
'-x, -y, -z'
'x, -y, z-1/2'
'-x+1/2, -y+1/2, -z'
'x+1/2, -y+1/2, z-1/2'

loop_
_atom_site_label
_atom_site_type_symbol
_atom_site_fract_x
_atom_site_fract_y
_atom_site_fract_z
_atom_site_U_iso_or_equiv
_atom_site_adp_type
_atom_site_occupancy
_atom_site_symmetry_multiplicity
_atom_site_calc_flag
_atom_site_refinement_flags
C1 C 0.37193(6) 0.75893(15) 0.88348(12) 0.0269(4) Uani 1 1 d .
C2 C 0.33911(7) 0.84067(15) 0.93823(13) 0.0350(4) Uani 1 1 d .
H2A H 0.3029 0.8404 0.9016 0.042 Uiso 1 1 calc R
H2B H 0.3386 0.8108 1.0065 0.042 Uiso 1 1 calc R
C3 C 0.35859(8) 0.96502(15) 0.94793(14) 0.0436(5) Uani 1 1 d .
H3A H 0.3372 1.0053 0.9904 0.052 Uiso 1 1 calc R
H3B H 0.3946 0.9637 0.9856 0.052 Uiso 1 1 calc R
C4 C 0.35883(6) 1.03754(16) 0.85303(14) 0.0356(4) Uani 1 1 d .
C5 C 0.33993(8) 1.15877(17) 0.86410(16) 0.0557(6) Uani 1 1 d .
H5A H 0.3435 1.2022 0.8040 0.084 Uiso 1 1 calc R
H5B H 0.3608 1.1939 0.9232 0.084 Uiso 1 1 calc R
H5C H 0.3034 1.1575 0.8722 0.084 Uiso 1 1 calc R
C6 C 0.37702(7) 1.00539(16) 0.76955(14) 0.0391(5) Uani 1 1 d .
H6 H 0.3758 1.0616 0.7192 0.047 Uiso 1 1 calc R
C7 C 0.39933(7) 0.89150(15) 0.74431(13) 0.0350(4) Uani 1 1 d .
H7A H 0.4351 0.8851 0.7823 0.042 Uiso 1 1 calc R
H7B H 0.4017 0.8912 0.6720 0.042 Uiso 1 1 calc R
C8 C 0.36827(6) 0.78496(14) 0.76698(12) 0.0275(4) Uani 1 1 d .
C9 C 0.31003(6) 0.79927(15) 0.71487(12) 0.0312(4) Uani 1 1 d .
H9A H 0.2897 0.7339 0.7320 0.037 Uiso 1 1 calc R
H9B H 0.2955 0.8681 0.7411 0.037 Uiso 1 1 calc R
C10 C 0.39069(7) 0.67358(15) 0.72952(13) 0.0365(5) Uani 1 1 d .
H10A H 0.3821 0.6674 0.6555 0.044 Uiso 1 1 calc R
H10B H 0.4289 0.6705 0.7500 0.044 Uiso 1 1 calc R
C11 C 0.36387(7) 0.57795(15) 0.78124(14) 0.0398(5) Uani 1 1 d .
H11A H 0.3849 0.5081 0.7868 0.048 Uiso 1 1 calc R
H11B H 0.3290 0.5612 0.7428 0.048 Uiso 1 1 calc R
C12 C 0.35991(6) 0.62613(14) 0.88881(13) 0.0295(4) Uani 1 1 d .
H12 H 0.3910 0.5945 0.9338 0.035 Uiso 1 1 calc R
C13 C 0.49356(9) 0.8789(2) 1.09961(18) 0.0844(9) Uani 1 1 d .
H13A H 0.5111 0.9223 1.0535 0.127 Uiso 1 1 calc R
H13B H 0.5185 0.8601 1.1601 0.127 Uiso 1 1 calc R
H13C H 0.4653 0.9240 1.1183 0.127 Uiso 1 1 calc R
C14 C 0.52141(9) 0.6613(3) 0.9999(2) 0.1153(12) Uani 1 1 d .
H14A H 0.5078 0.5947 0.9612 0.173 Uiso 1 1 calc R
H14B H 0.5449 0.6374 1.0607 0.173 Uiso 1 1 calc R
H14C H 0.5404 0.7086 0.9590 0.173 Uiso 1 1 calc R
C15 C 0.43400(9) 0.6645(2) 1.13083(16) 0.0723(7) Uani 1 1 d .
H15A H 0.4018 0.7030 1.1391 0.109 Uiso 1 1 calc R
H15B H 0.4576 0.6621 1.1955 0.109 Uiso 1 1 calc R
H15C H 0.4260 0.5875 1.1069 0.109 Uiso 1 1 calc R
C16 C 0.31217(6) 0.58178(15) 0.93486(13) 0.0321(4) Uani 1 1 d .
H16 H 0.3139 0.6188 1.0018 0.039 Uiso 1 1 calc R
C17 C 0.25673(6) 0.60303(17) 0.87476(15) 0.0449(5) Uani 1 1 d .
H17A H 0.2543 0.5722 0.8069 0.067 Uiso 1 1 calc R
H17B H 0.2499 0.6843 0.8708 0.067 Uiso 1 1 calc R
H17C H 0.2311 0.5660 0.9088 0.067 Uiso 1 1 calc R
C18 C 0.32002(7) 0.45344(16) 0.95409(15) 0.0443(5) Uani 1 1 d .
H18A H 0.3161 0.4140 0.8887 0.053 Uiso 1 1 calc R
H18B H 0.3558 0.4403 0.9898 0.053 Uiso 1 1 calc R
O3 O 0.28360(5) 0.40493(12) 1.01294(9) 0.0497(4) Uani 1 1 d .
H3 H 0.2567 0.3843 0.9744 0.074 Uiso 1 1 calc R
O1 O 0.30478(5) 0.80781(11) 0.60580(9) 0.0419(3) Uani 1 1 d .
H1 H 0.3027 0.7431 0.5807 0.063 Uiso 1 1 calc R
O2 O 0.42665(4) 0.77545(11) 0.92927(8) 0.0376(3) Uani 1 1 d .
Si1 Si 0.46620(2) 0.74414(5) 1.03582(4) 0.04489(18) Uani 1 1 d .

loop_
_atom_site_aniso_label
_atom_site_aniso_U_11
_atom_site_aniso_U_22
_atom_site_aniso_U_33
_atom_site_aniso_U_23
_atom_site_aniso_U_13
_atom_site_aniso_U_12
C1 0.0263(8) 0.0294(11) 0.0250(9) -0.0015(8) 0.0041(7) -0.0024(8)
C2 0.0474(11) 0.0294(11) 0.0308(10) -0.0017(8) 0.0143(8) -0.0019(9)
C3 0.0603(13) 0.0304(12) 0.0400(11) -0.0058(9) 0.0085(9) 0.0001(10)
C4 0.0359(10) 0.0287(12) 0.0406(11) -0.0011(9) 0.0019(8) -0.0038(8)
C5 0.0759(15) 0.0336(13) 0.0573(14) -0.0005(11) 0.0102(11) 0.0030(11)
C6 0.0434(11) 0.0330(12) 0.0406(12) 0.0065(9) 0.0066(9) -0.0071(9)
C7 0.0382(10) 0.0377(12) 0.0305(10) 0.0045(9) 0.0100(8) -0.0020(9)
C8 0.0290(9) 0.0284(11) 0.0262(9) -0.0006(7) 0.0080(7) -0.0010(7)
C9 0.0383(10) 0.0294(11) 0.0255(9) -0.0012(8) 0.0041(7) 0.0003(8)
C10 0.0411(10) 0.0374(12) 0.0327(10) -0.0030(9) 0.0109(8) 0.0049(9)
C11 0.0489(11) 0.0309(12) 0.0420(11) -0.0045(9) 0.0146(9) 0.0060(9)
C12 0.0298(9) 0.0258(11) 0.0331(10) -0.0002(8) 0.0055(7) 0.0020(8)
C13 0.0855(18) 0.085(2) 0.0673(17) 0.0093(15) -0.0293(13) -0.0373(15)
C14 0.0743(19) 0.157(3) 0.114(3) 0.019(2) 0.0147(18) 0.056(2)
C15 0.0737(16) 0.093(2) 0.0433(14) 0.0200(13) -0.0093(11) -0.0250(14)
C16 0.0346(10) 0.0284(11) 0.0335(10) 0.0003(8) 0.0064(8) -0.0029(8)
C17 0.0345(10) 0.0431(13) 0.0581(13) 0.0120(10) 0.0104(9) -0.0034(9)
C18 0.0468(11) 0.0361(13) 0.0495(12) 0.0117(10) 0.0065(10) -0.0037(9)
O3 0.0550(9) 0.0458(10) 0.0451(8) 0.0142(7) -0.0001(7) -0.0192(7)
O1 0.0569(8) 0.0400(8) 0.0259(7) -0.0015(6) -0.0012(6) 0.0038(7)
O2 0.0309(7) 0.0481(9) 0.0313(7) 0.0029(6) -0.0017(5) -0.0088(6)
Si1 0.0345(3) 0.0561(4) 0.0411(3) 0.0083(3) -0.0021(2) -0.0045(3)

loop_
_atom_type_symbol
_atom_type_description
_atom_type_scat_dispersion_real
_atom_type_scat_dispersion_imag
_atom_type_scat_source
C C 0.0033 0.0016 'International Tables Vol C Tables 4.2.6.8 and 6.1.1.4'
H H 0.0000 0.0000 'International Tables Vol C Tables 4.2.6.8 and 6.1.1.4'
O O 0.0106 0.0060 'International Tables Vol C Tables 4.2.6.8 and 6.1.1.4'
Si Si 0.0817 0.0704 'International Tables Vol C Tables 4.2.6.8 and 6.1.1.4'

loop_
_geom_angle_atom_site_label_1
_geom_angle_atom_site_label_2
_geom_angle_atom_site_label_3
_geom_angle
O2 C1 C2 106.95(14)
O2 C1 C8 106.26(12)
C2 C1 C8 113.81(14)
O2 C1 C12 107.14(13)
C2 C1 C12 117.27(13)
C8 C1 C12 104.76(13)
C3 C2 C1 115.38(14)
C3 C2 H2A 108.4
C1 C2 H2A 108.4
C3 C2 H2B 108.4
C1 C2 H2B 108.4
H2A C2 H2B 107.5
C4 C3 C2 120.29(15)
C4 C3 H3A 107.3
C2 C3 H3A 107.3
C4 C3 H3B 107.3
C2 C3 H3B 107.3
H3A C3 H3B 106.9
C6 C4 C5 120.68(17)
C6 C4 C3 126.03(17)
C5 C4 C3 113.12(16)
C4 C5 H5A 109.5
C4 C5 H5B 109.5
H5A C5 H5B 109.5
C4 C5 H5C 109.5
H5A C5 H5C 109.5
H5B C5 H5C 109.5
C4 C6 C7 129.48(17)
C4 C6 H6 115.3
C7 C6 H6 115.3
C6 C7 C8 116.01(14)
C6 C7 H7A 108.3
C8 C7 H7A 108.3
C6 C7 H7B 108.3
C8 C7 H7B 108.3
H7A C7 H7B 107.4
C7 C8 C10 112.54(13)
C7 C8 C9 108.74(14)
C10 C8 C9 109.50(14)
C7 C8 C1 113.96(14)
C10 C8 C1 101.20(13)
C9 C8 C1 110.70(13)
O1 C9 C8 112.07(14)
O1 C9 H9A 109.2
C8 C9 H9A 109.2
O1 C9 H9B 109.2
C8 C9 H9B 109.2
H9A C9 H9B 107.9
C11 C10 C8 104.26(13)
C11 C10 H10A 110.9
C8 C10 H10A 110.9
C11 C10 H10B 110.9
C8 C10 H10B 110.9
H10A C10 H10B 108.9
C10 C11 C12 104.76(14)
C10 C11 H11A 110.8
C12 C11 H11A 110.8
C10 C11 H11B 110.8
C12 C11 H11B 110.8
H11A C11 H11B 108.9
C16 C12 C11 115.04(14)
C16 C12 C1 121.17(13)
C11 C12 C1 105.54(13)
C16 C12 H12 104.5
C11 C12 H12 104.5
C1 C12 H12 104.5
Si1 C13 H13A 109.5
Si1 C13 H13B 109.5
H13A C13 H13B 109.5
Si1 C13 H13C 109.5
H13A C13 H13C 109.5
H13B C13 H13C 109.5
Si1 C14 H14A 109.5
Si1 C14 H14B 109.5
H14A C14 H14B 109.5
Si1 C14 H14C 109.5
H14A C14 H14C 109.5
H14B C14 H14C 109.5
Si1 C15 H15A 109.5
Si1 C15 H15B 109.5
H15A C15 H15B 109.5
Si1 C15 H15C 109.5
H15A C15 H15C 109.5
H15B C15 H15C 109.5
C18 C16 C17 109.33(14)
C18 C16 C12 107.59(14)
C17 C16 C12 117.99(14)
C18 C16 H16 107.1
C17 C16 H16 107.1
C12 C16 H16 107.1
C16 C17 H17A 109.5
C16 C17 H17B 109.5
H17A C17 H17B 109.5
C16 C17 H17C 109.5
H17A C17 H17C 109.5
H17B C17 H17C 109.5
O3 C18 C16 113.45(15)
O3 C18 H18A 108.9
C16 C18 H18A 108.9
O3 C18 H18B 108.9
C16 C18 H18B 108.9
H18A C18 H18B 107.7
C18 O3 H3 109.5
C9 O1 H1 109.5
C1 O2 Si1 138.55(11)
O2 Si1 C14 106.50(11)
O2 Si1 C13 109.61(9)
C14 Si1 C13 108.15(14)
O2 Si1 C15 114.42(8)
C14 Si1 C15 111.35(14)
C13 Si1 C15 106.68(11)

loop_
_geom_bond_atom_site_label_1
_geom_bond_atom_site_label_2
_geom_bond_distance
C1 O2 1.4417(17)
C1 C2 1.531(2)
C1 C8 1.559(2)
C1 C12 1.577(2)
C2 C3 1.526(2)
C2 H2A 0.9700
C2 H2B 0.9700
C3 C4 1.514(2)
C3 H3A 0.9700
C3 H3B 0.9700
C4 C6 1.325(2)
C4 C5 1.504(3)
C5 H5A 0.9600
C5 H5B 0.9600
C5 H5C 0.9600
C6 C7 1.501(2)
C6 H6 0.9300
C7 C8 1.529(2)
C7 H7A 0.9700
C7 H7B 0.9700
C8 C10 1.532(2)
C8 C9 1.542(2)
C9 O1 1.4312(19)
C9 H9A 0.9700
C9 H9B 0.9700
C10 C11 1.528(2)
C10 H10A 0.9700
C10 H10B 0.9700
C11 C12 1.550(2)
C11 H11A 0.9700
C11 H11B 0.9700
C12 C16 1.545(2)
C12 H12 0.9800
C13 Si1 1.858(2)
C13 H13A 0.9600
C13 H13B 0.9600
C13 H13C 0.9600
C14 Si1 1.839(3)
C14 H14A 0.9600
C14 H14B 0.9600
C14 H14C 0.9600
C15 Si1 1.864(2)
C15 H15A 0.9600
C15 H15B 0.9600
C15 H15C 0.9600
C16 C18 1.520(2)
C16 C17 1.525(2)
C16 H16 0.9800
C17 H17A 0.9600
C17 H17B 0.9600
C17 H17C 0.9600
C18 O3 1.430(2)
C18 H18A 0.9700
C18 H18B 0.9700
O3 H3 0.8200
O1 H1 0.8200
O2 Si1 1.6314(13)
